data_4028382
loop_
_publ_author_name
'Hidetsugu Tabata'
'Tetsuya Yoneda'
'Tetsuta Oshitari'
'Hideyo Takahashi'
'Hideaki Natsugari'

_publ_section_title
;
 Stereochemistry of 1,5-Benzothiazepin-4-oneS-Oxide: Insight into the
 Stereogenic Elements at the Sulfur Atom and Axis
;
_journal_name_full 'Journal of Organic Chemistry'
_journal_page_first 6264
_journal_page_last 6270
_journal_paper_doi 10.1021/jo401020y
_journal_volume 78
_journal_year 2013
_chemical_formula_moiety 'C24 H18 F4 N2 O4 S'
_chemical_formula_sum 'C24 H18 F4 N2 O4 S'
_chemical_formula_weight 506.47
_space_group_IT_number 14
_symmetry_cell_setting monoclinic
_symmetry_Int_Tables_number 14
_symmetry_space_group_name_Hall '-P 2ybc'
_symmetry_space_group_name_H-M 'P 1 21/c 1'
_atom_sites_solution_hydrogens geom
_atom_sites_solution_primary direct
_atom_sites_solution_secondary difmap
_cell_angle_alpha 90.0000
_cell_angle_beta 94.3930
_cell_angle_gamma 90.0000
_cell_formula_units_Z 4
_cell_length_a 12.4476(2)
_cell_length_b 25.6010(4)
_cell_length_c 8.03850(10)
_cell_measurement_reflns_used 16308
_cell_measurement_temperature 173
_cell_measurement_theta_max 68.19
_cell_measurement_theta_min 3.46
_cell_volume 2554.11(7)
_computing_cell_refinement 'RAPID AUTO'
_computing_data_collection 'RAPID AUTO (Rigaku, ????)'
_computing_data_reduction 'RAPID AUTO'
_computing_molecular_graphics 'CrystalStructure 4.0'
_computing_publication_material 'CrystalStructure 4.0 (Rigaku, 2010)'
_computing_structure_refinement 'CRYSTALS (Carruthers, et al., 1999)'
_computing_structure_solution 'SIR92 (Altomare, et al., 1994)'
_diffrn_ambient_temperature 173
_diffrn_detector_area_resol_mean 10.000
_diffrn_measured_fraction_theta_full 0.988
_diffrn_measured_fraction_theta_max 0.988
_diffrn_measurement_device_type 'Rigaku R-AXIS RAPID'
_diffrn_measurement_method \w
_diffrn_radiation_type 'Cu K\a'
_diffrn_radiation_wavelength 1.54187
_diffrn_reflns_av_R_equivalents 0.0371
_diffrn_reflns_limit_h_max 14
_diffrn_reflns_limit_h_min -14
_diffrn_reflns_limit_k_max 30
_diffrn_reflns_limit_k_min -30
_diffrn_reflns_limit_l_max 9
_diffrn_reflns_limit_l_min -9
_diffrn_reflns_number 25117
_diffrn_reflns_theta_full 68.23
_diffrn_reflns_theta_max 68.23
_diffrn_standards_number 0
_exptl_absorpt_coefficient_mu 1.676
_exptl_absorpt_correction_T_max 0.920
_exptl_absorpt_correction_T_min 0.748
_exptl_absorpt_correction_type multi-scan
_exptl_absorpt_process_details 'ABSCOR (Rigaku, 1995)'
_exptl_crystal_colour colorless
_exptl_crystal_density_diffrn 1.317
_exptl_crystal_description block
_exptl_crystal_F_000 1040.00
_exptl_crystal_size_max 0.200
_exptl_crystal_size_mid 0.150
_exptl_crystal_size_min 0.050
_refine_diff_density_max 3.150
_refine_diff_density_min -0.751
_refine_ls_extinction_coef 2326(211)
_refine_ls_extinction_method 'Larson (1970) Crystallographic Computing eq. 22'
_refine_ls_goodness_of_fit_ref 3.496
_refine_ls_hydrogen_treatment mixed
_refine_ls_number_parameters 342
_refine_ls_number_reflns 4617
_refine_ls_R_factor_gt 0.1517
_refine_ls_shift/su_max 0.000
_refine_ls_structure_factor_coef Fsqd
_refine_ls_weighting_details 'w = 1/[0.0010Fo^2^ + 1.0000\s(Fo^2^)]/(4Fo^2^)'
_refine_ls_weighting_scheme calc
_refine_ls_wR_factor_ref 0.3664
_reflns_number_gt 3555
_reflns_number_total 4617
_reflns_threshold_expression F^2^>2.0\s(F^2^)
_cod_data_source_file jo401020y_si_003.cif
_cod_data_source_block 120731-2
_cod_database_code 4028382

loop_
_symmetry_equiv_pos_site_id
_symmetry_equiv_pos_as_xyz
1 +X,+Y,+Z
2 -X,1/2+Y,1/2-Z
3 -X,-Y,-Z
4 +X,1/2-Y,1/2+Z

loop_
_atom_site_label
_atom_site_type_symbol
_atom_site_fract_x
_atom_site_fract_y
_atom_site_fract_z
_atom_site_U_iso_or_equiv
_atom_site_adp_type
_atom_site_occupancy
_atom_site_symmetry_multiplicity
_atom_site_calc_flag
_atom_site_refinement_flags
S1 S 0.82907(13) 0.05250(6) 1.2867(2) 0.0245(5) Uani 1.0 4 d .
F1 F 0.9076(5) 0.1828(3) 0.6994(8) 0.071(2) Uani 1.0 4 d .
F2 F 0.9547(4) 0.2569(2) 0.8171(10) 0.087(3) Uani 1.0 4 d .
F3 F 0.9269(4) 0.18950(18) 0.9666(7) 0.0575(16) Uani 1.0 4 d .
F4 F 0.6049(4) 0.34360(15) 0.7606(6) 0.0498(15) Uani 1.0 4 d .
O1 O 0.9007(4) 0.05217(18) 1.4357(6) 0.0326(15) Uani 1.0 4 d .
O2 O 0.8237(4) 0.09986(17) 1.1899(6) 0.0291(14) Uani 1.0 4 d .
O3 O 0.5505(4) 0.05884(17) 0.9745(6) 0.0282(14) Uani 1.0 4 d .
O4 O 0.6369(5) 0.11723(18) 0.6225(6) 0.0394(16) Uani 1.0 4 d .
N1 N 0.7154(4) 0.0260(2) 0.9470(7) 0.0224(15) Uani 1.0 4 d .
N2 N 0.7241(5) 0.1371(2) 0.8730(8) 0.0277(17) Uani 1.0 4 d .
C1 C 0.6268(5) 0.0338(3) 1.0344(8) 0.0205(17) Uani 1.0 4 d .
C2 C 0.6276(5) 0.0091(3) 1.2075(8) 0.0244(18) Uani 1.0 4 d .
C3 C 0.6990(6) 0.0353(3) 1.3435(9) 0.029(2) Uani 1.0 4 d .
C4 C 0.8622(5) 0.0009(3) 1.1578(9) 0.0236(18) Uani 1.0 4 d .
C5 C 0.9488(5) -0.0311(3) 1.2122(9) 0.0262(19) Uani 1.0 4 d .
C6 C 0.9798(6) -0.0722(3) 1.1107(9) 0.030(2) Uani 1.0 4 d .
C7 C 0.9206(6) -0.0823(3) 0.9614(10) 0.030(2) Uani 1.0 4 d .
C8 C 0.8289(5) -0.0528(3) 0.9077(9) 0.0232(18) Uani 1.0 4 d .
C9 C 0.8010(5) -0.0094(3) 1.0040(8) 0.0214(17) Uani 1.0 4 d .
C10 C 0.7665(5) -0.0684(3) 0.7517(9) 0.0263(19) Uani 1.0 4 d .
C11 C 0.8198(6) -0.0796(3) 0.6048(10) 0.032(2) Uani 1.0 4 d .
C12 C 0.7632(7) -0.0990(3) 0.4644(10) 0.037(3) Uani 1.0 4 d .
C13 C 0.6519(7) -0.1066(3) 0.4613(10) 0.040(3) Uani 1.0 4 d .
C14 C 0.5966(6) -0.0947(3) 0.6022(10) 0.034(2) Uani 1.0 4 d .
C15 C 0.6554(6) -0.0769(3) 0.7462(10) 0.032(2) Uani 1.0 4 d .
C16 C 0.7088(6) 0.0459(3) 0.7758(9) 0.0229(18) Uani 1.0 4 d .
C17 C 0.6850(5) 0.1026(3) 0.7519(9) 0.0253(18) Uani 1.0 4 d .
C18 C 0.6954(6) 0.1920(3) 0.8547(9) 0.0285(19) Uani 1.0 4 d .
C19 C 0.7733(6) 0.2285(3) 0.8291(10) 0.035(3) Uani 1.0 4 d .
C20 C 0.7411(7) 0.2819(3) 0.8010(10) 0.038(3) Uani 1.0 4 d .
C21 C 0.6371(7) 0.2932(3) 0.8006(10) 0.036(3) Uani 1.0 4 d .
C22 C 0.5576(8) 0.2569(4) 0.8250(11) 0.050(3) Uani 1.0 4 d .
C23 C 0.5883(6) 0.2055(3) 0.8587(10) 0.038(3) Uani 1.0 4 d .
C24 C 0.8883(7) 0.2144(4) 0.8273(14) 0.053(3) Uani 1.0 4 d .
H1 H 0.5546 0.0101 1.2418 0.0294 Uiso 1.0 4 calc R
H2 H 0.6510 -0.0269 1.2001 0.0294 Uiso 1.0 4 calc R
H3 H 0.6529 0.0640 1.3722 0.0344 Uiso 1.0 4 calc R
H4 H 0.6960 0.0095 1.4313 0.0344 Uiso 1.0 4 calc R
H5 H 0.9867 -0.0253 1.3148 0.0311 Uiso 1.0 4 calc R
H6 H 1.0386 -0.0931 1.1443 0.0355 Uiso 1.0 4 calc R
H7 H 0.9433 -0.1092 0.8949 0.0357 Uiso 1.0 4 calc R
H8 H 0.8936 -0.0741 0.6046 0.0391 Uiso 1.0 4 calc R
H9 H 0.7997 -0.1075 0.3712 0.0444 Uiso 1.0 4 calc R
H10 H 0.6144 -0.1194 0.3653 0.0474 Uiso 1.0 4 calc R
H11 H 0.5223 -0.0992 0.5995 0.0409 Uiso 1.0 4 calc R
H12 H 0.6196 -0.0707 0.8416 0.0383 Uiso 1.0 4 calc R
H13 H 0.7778 0.0378 0.7335 0.0274 Uiso 1.0 4 calc R
H14 H 0.6529 0.0253 0.7160 0.0273 Uiso 1.0 4 calc R
H15 H 0.746(6) 0.117(3) 0.981(9) 0.030(19) Uiso 1.0 4 d .
H16 H 0.5376 0.1805 0.8821 0.0451 Uiso 1.0 4 calc R
H18 H 0.7917 0.3075 0.7826 0.0457 Uiso 1.0 4 calc R
H19 H 0.4854 0.2665 0.8196 0.0604 Uiso 1.0 4 calc R

loop_
_atom_site_aniso_label
_atom_site_aniso_U_11
_atom_site_aniso_U_22
_atom_site_aniso_U_33
_atom_site_aniso_U_12
_atom_site_aniso_U_13
_atom_site_aniso_U_23
S1 0.0227(10) 0.0275(10) 0.0221(11) 0.0014(7) -0.0055(7) -0.0009(7)
F1 0.069(4) 0.079(5) 0.068(5) 0.032(3) 0.025(3) 0.012(3)
F2 0.045(4) 0.052(4) 0.162(7) -0.009(3) 0.008(4) 0.035(4)
F3 0.051(3) 0.043(3) 0.075(4) 0.007(3) -0.018(3) 0.010(3)
F4 0.067(4) 0.024(3) 0.058(4) 0.013(3) 0.006(3) 0.002(2)
O1 0.032(3) 0.044(4) 0.020(3) -0.001(3) -0.011(3) -0.002(2)
O2 0.036(3) 0.024(3) 0.026(3) -0.002(2) -0.005(2) 0.001(2)
O3 0.023(3) 0.031(3) 0.030(3) 0.0047(19) -0.002(2) 0.002(2)
O4 0.061(4) 0.032(3) 0.023(3) 0.007(3) -0.010(3) -0.003(3)
N1 0.021(3) 0.025(3) 0.021(3) 0.001(3) -0.003(3) 0.001(3)
N2 0.035(4) 0.019(3) 0.028(4) 0.002(3) -0.006(3) 0.001(3)
C1 0.016(3) 0.025(4) 0.021(4) -0.000(3) -0.000(3) -0.006(3)
C2 0.018(4) 0.028(4) 0.027(4) 0.004(3) 0.003(3) 0.001(3)
C3 0.030(4) 0.035(4) 0.021(4) 0.005(3) 0.002(3) 0.000(3)
C4 0.023(4) 0.024(4) 0.024(4) -0.001(3) 0.001(3) 0.002(3)
C5 0.019(4) 0.033(4) 0.026(4) 0.002(3) -0.004(3) 0.011(3)
C6 0.025(4) 0.031(4) 0.033(5) 0.003(3) -0.003(3) -0.003(4)
C7 0.024(4) 0.027(4) 0.039(5) 0.006(3) 0.003(3) -0.005(3)
C8 0.019(4) 0.027(4) 0.024(4) -0.004(3) 0.004(3) -0.004(3)
C9 0.015(3) 0.021(4) 0.028(4) 0.004(3) 0.000(3) 0.002(3)
C10 0.020(4) 0.027(4) 0.032(5) 0.001(3) 0.002(3) -0.005(3)
C11 0.033(4) 0.035(4) 0.030(5) -0.005(3) 0.006(4) -0.003(4)
C12 0.044(5) 0.038(5) 0.029(5) -0.004(4) 0.005(4) -0.009(4)
C13 0.049(5) 0.034(5) 0.036(5) -0.012(4) -0.004(4) -0.006(4)
C14 0.028(4) 0.034(4) 0.041(5) -0.008(3) -0.003(4) -0.003(4)
C15 0.032(4) 0.030(4) 0.034(5) -0.002(3) 0.007(4) -0.004(4)
C16 0.025(4) 0.025(4) 0.018(4) -0.004(3) 0.000(3) 0.001(3)
C17 0.025(4) 0.026(4) 0.024(4) 0.006(3) -0.001(3) -0.001(3)
C18 0.041(4) 0.021(4) 0.022(4) 0.001(3) -0.002(3) -0.000(3)
C19 0.037(5) 0.036(5) 0.031(5) 0.002(4) 0.003(4) -0.001(4)
C20 0.052(5) 0.023(4) 0.039(5) -0.001(4) -0.001(4) 0.011(4)
C21 0.043(5) 0.029(5) 0.037(5) 0.008(4) 0.008(4) 0.000(4)
C22 0.055(6) 0.049(6) 0.047(6) 0.011(5) 0.014(5) -0.005(4)
C23 0.041(5) 0.029(4) 0.042(5) 0.005(4) -0.003(4) -0.000(4)
C24 0.042(5) 0.036(5) 0.080(8) 0.002(4) 0.005(5) 0.022(5)

loop_
_atom_type_symbol
_atom_type_description
_atom_type_scat_dispersion_real
_atom_type_scat_dispersion_imag
_atom_type_scat_source
C C 0.0181 0.0091
;
International Tables for Crystallography
(1992, Vol. C, Tables 4.2.6.8 and 6.1.1.4)
;
H H 0.0000 0.0000
;
International Tables for Crystallography
(1992, Vol. C, Table 6.1.1.4)
;
O O 0.0492 0.0322
;
International Tables for Crystallography
(1992, Vol. C, Tables 4.2.6.8 and 6.1.1.4)
;
N N 0.0311 0.0180
;
International Tables for Crystallography
(1992, Vol. C, Tables 4.2.6.8 and 6.1.1.4)
;
F F 0.0727 0.0534
;
International Tables for Crystallography
(1992, Vol. C, Tables 4.2.6.8 and 6.1.1.4)
;
S S 0.3331 0.5567
;
International Tables for Crystallography
(1992, Vol. C, Tables 4.2.6.8 and 6.1.1.4)
;

loop_
_geom_angle_atom_site_label_1
_geom_angle_atom_site_label_2
_geom_angle_atom_site_label_3
_geom_angle
_geom_angle_publ_flag
O1 S1 O2 117.1(3) yes
O1 S1 C3 107.7(3) yes
O1 S1 C4 109.3(3) yes
O2 S1 C3 110.1(3) yes
O2 S1 C4 108.6(3) yes
C3 S1 C4 103.2(4) yes
C1 N1 C9 122.2(6) yes
C1 N1 C16 116.3(5) yes
C9 N1 C16 120.2(6) yes
C17 N2 C18 118.5(6) yes
O3 C1 N1 120.7(6) yes
O3 C1 C2 122.0(6) yes
N1 C1 C2 117.2(6) yes
C1 C2 C3 115.9(6) yes
S1 C3 C2 115.0(5) yes
S1 C4 C5 117.9(5) yes
S1 C4 C9 121.3(5) yes
C5 C4 C9 120.8(6) yes
C4 C5 C6 119.8(6) yes
C5 C6 C7 119.5(6) yes
C6 C7 C8 122.1(7) yes
C7 C8 C9 118.7(6) yes
C7 C8 C10 118.5(6) yes
C9 C8 C10 122.8(6) yes
N1 C9 C4 119.3(6) yes
N1 C9 C8 121.7(6) yes
C4 C9 C8 118.9(6) yes
C8 C10 C11 120.6(6) yes
C8 C10 C15 121.6(7) yes
C11 C10 C15 117.6(7) yes
C10 C11 C12 120.7(7) yes
C11 C12 C13 120.6(8) yes
C12 C13 C14 120.2(7) yes
C13 C14 C15 118.7(7) yes
C10 C15 C14 122.1(7) yes
N1 C16 C17 117.1(6) yes
O4 C17 N2 122.1(6) yes
O4 C17 C16 119.3(6) yes
N2 C17 C16 118.5(6) yes
N2 C18 C19 120.1(7) yes
N2 C18 C23 118.1(6) yes
C19 C18 C23 121.8(7) yes
C18 C19 C20 118.6(7) yes
C18 C19 C24 122.1(7) yes
C20 C19 C24 119.3(7) yes
C19 C20 C21 118.0(7) yes
F4 C21 C20 118.0(7) yes
F4 C21 C22 117.6(7) yes
C20 C21 C22 124.2(8) yes
C21 C22 C23 118.3(8) yes
C18 C23 C22 119.0(8) yes
F1 C24 F2 106.8(8) yes
F1 C24 F3 106.1(7) yes
F1 C24 C19 112.6(8) yes
F2 C24 F3 104.3(7) yes
F2 C24 C19 113.3(7) yes
F3 C24 C19 113.1(8) yes
C17 N2 H15 109(4) no
C18 N2 H15 129(4) no
C1 C2 H1 107.864 no
C1 C2 H2 108.604 no
C3 C2 H1 107.138 no
C3 C2 H2 107.742 no
H1 C2 H2 109.487 no
S1 C3 H3 116.267 no
S1 C3 H4 116.331 no
C2 C3 H3 100.534 no
C2 C3 H4 99.775 no
H3 C3 H4 106.645 no
C4 C5 H5 120.855 no
C6 C5 H5 119.348 no
C5 C6 H6 120.490 no
C7 C6 H6 120.008 no
C6 C7 H7 118.185 no
C8 C7 H7 119.697 no
C10 C11 H8 119.476 no
C12 C11 H8 119.848 no
C11 C12 H9 119.568 no
C13 C12 H9 119.843 no
C12 C13 H10 119.849 no
C14 C13 H10 119.978 no
C13 C14 H11 120.181 no
C15 C14 H11 121.061 no
C10 C15 H12 118.833 no
C14 C15 H12 119.066 no
N1 C16 H13 105.526 no
N1 C16 H14 105.344 no
C17 C16 H13 109.606 no
C17 C16 H14 109.614 no
H13 C16 H14 109.326 no
C19 C20 H18 120.759 no
C21 C20 H18 121.280 no
C21 C22 H19 120.915 no
C23 C22 H19 120.751 no
C18 C23 H16 120.220 no
C22 C23 H16 120.738 no

loop_
_geom_bond_atom_site_label_1
_geom_bond_atom_site_label_2
_geom_bond_distance
_geom_bond_publ_flag
S1 O1 1.438(5) yes
S1 O2 1.439(5) yes
S1 C3 1.771(7) yes
S1 C4 1.748(7) yes
F1 C24 1.345(12) yes
F2 C24 1.372(11) yes
F3 C24 1.346(12) yes
F4 C21 1.382(9) yes
O3 C1 1.213(8) yes
O4 C17 1.219(9) yes
N1 C1 1.367(9) yes
N1 C9 1.447(8) yes
N1 C16 1.463(9) yes
N2 C17 1.376(9) yes
N2 C18 1.456(9) yes
C1 C2 1.529(10) yes
C2 C3 1.512(9) yes
C4 C5 1.397(9) yes
C4 C9 1.426(9) yes
C5 C6 1.404(10) yes
C6 C7 1.383(10) yes
C7 C8 1.408(9) yes
C8 C9 1.412(10) yes
C8 C10 1.479(10) yes
C10 C11 1.428(11) yes
C10 C15 1.397(10) yes
C11 C12 1.376(11) yes
C12 C13 1.398(11) yes
C13 C14 1.403(12) yes
C14 C15 1.398(11) yes
C16 C17 1.491(9) yes
C18 C19 1.375(11) yes
C18 C23 1.380(11) yes
C19 C20 1.437(11) yes
C19 C24 1.477(12) yes
C20 C21 1.327(12) yes
C21 C22 1.383(12) yes
C22 C23 1.389(12) yes
N2 H15 1.03(7) no
C2 H1 0.970 no
C2 H2 0.970 no
C3 H3 0.970 no
C3 H4 0.970 no
C5 H5 0.930 no
C6 H6 0.930 no
C7 H7 0.930 no
C11 H8 0.930 no
C12 H9 0.930 no
C13 H10 0.930 no
C14 H11 0.930 no
C15 H12 0.930 no
C16 H13 0.970 no
C16 H14 0.970 no
C20 H18 0.930 no
C22 H19 0.930 no
C23 H16 0.930 no

loop_
_geom_contact_atom_site_label_1
_geom_contact_atom_site_label_2
_geom_contact_distance
_geom_contact_publ_flag
_geom_contact_site_symmetry_2
S1 N1 3.054(6) no .
S1 C1 3.146(6) no .
F1 N2 3.003(9) no .
F1 C17 3.500(9) no .
F1 C18 3.016(10) no .
F1 C20 3.415(10) no .
F2 C20 2.728(10) no .
F3 O2 3.239(7) no .
F3 N2 2.907(7) no .
F3 C18 2.954(9) no .
F3 C20 3.499(9) no .
O1 C5 2.879(9) no .
O2 N1 2.967(7) no .
O2 N2 2.907(8) no .
O2 C1 3.156(8) no .
O2 C2 3.381(8) no .
O2 C9 3.174(8) no .
O3 O4 3.444(7) no .
O3 N2 3.100(7) no .
O3 C3 3.426(8) no .
O3 C9 3.566(8) no .
O3 C16 2.650(9) no .
O3 C17 2.778(9) no .
O4 N1 3.581(7) no .
O4 C18 2.733(9) no .
O4 C23 3.043(9) no .
N1 N2 2.908(8) no .
N1 C3 3.218(9) no .
N1 C10 2.977(9) no .
N1 C15 3.150(9) no .
N2 C1 3.221(9) no .
N2 C24 2.890(11) no .
C1 C4 3.136(9) no .
C1 C8 3.561(9) no .
C1 C17 3.005(10) no .
C2 C4 2.985(9) no .
C2 C9 2.846(9) no .
C3 C9 3.302(10) no .
C4 C7 2.780(10) no .
C5 C8 2.823(9) no .
C6 C9 2.825(9) no .
C7 C11 3.041(11) no .
C8 C16 3.082(9) no .
C9 C15 3.161(10) no .
C10 C13 2.816(11) no .
C10 C16 3.022(9) no .
C11 C14 2.804(11) no .
C12 C15 2.779(11) no .
C15 C16 3.218(10) no .
C17 C19 3.448(10) no .
C17 C23 3.048(10) no .
C18 C21 2.717(10) no .
C19 C22 2.779(12) no .
C20 C23 2.790(11) no .
F1 F2 3.528(10) no 4_554
F1 C6 3.461(9) no 3_757
F2 F1 3.528(10) no 4_555
F2 F3 3.129(9) no 4_554
F3 F2 3.129(9) no 4_555
F3 C6 3.296(9) no 3_757
F3 C7 3.362(8) no 3_757
F4 O2 3.174(7) no 4_554
F4 O3 3.428(7) no 4_554
F4 O4 3.074(7) no 4_555
F4 N2 3.586(8) no 4_554
F4 C3 3.361(8) no 4_554
F4 C14 3.229(9) no 2_656
F4 C23 3.459(9) no 4_554
O1 C5 3.317(8) no 3_758
O1 C11 3.588(9) no 3_757
O2 F4 3.174(7) no 4_555
O2 C7 3.521(9) no 3_757
O2 C20 3.341(9) no 4_555
O3 F4 3.428(7) no 4_555
O3 O3 3.303(7) no 3_657
O3 C1 3.238(8) no 3_657
O3 C2 3.096(8) no 3_657
O3 C15 3.565(9) no 3_657
O4 F4 3.074(7) no 4_554
O4 C3 3.207(9) no 1_554
O4 C14 3.352(9) no 3_656
O4 C21 3.457(9) no 4_554
N2 F4 3.586(8) no 4_555
C1 O3 3.238(8) no 3_657
C2 O3 3.096(8) no 3_657
C2 C13 3.597(10) no 1_556
C3 F4 3.361(8) no 4_555
C3 O4 3.207(9) no 1_556
C3 C16 3.479(10) no 1_556
C4 C6 3.536(10) no 3_757
C4 C7 3.600(10) no 3_757
C5 O1 3.317(8) no 3_758
C6 F1 3.461(9) no 3_757
C6 F3 3.296(9) no 3_757
C6 C4 3.536(10) no 3_757
C7 F3 3.362(8) no 3_757
C7 O2 3.521(9) no 3_757
C7 C4 3.600(10) no 3_757
C11 O1 3.588(9) no 3_757
C13 C2 3.597(10) no 1_554
C14 F4 3.229(9) no 2_646
C14 O4 3.352(9) no 3_656
C15 O3 3.565(9) no 3_657
C16 C3 3.479(10) no 1_554
C20 O2 3.341(9) no 4_554
C21 O4 3.457(9) no 4_555
C21 C23 3.558(11) no 4_554
C23 F4 3.459(9) no 4_555
C23 C21 3.558(11) no 4_555
S1 H1 3.5767 no .
S1 H2 3.0491 no .
S1 H5 2.7940 no .
S1 H15 3.07(7) no .
F1 H15 3.57(7) no .
F1 H18 3.5886 no .
F2 H18 2.4046 no .
F3 H15 2.94(7) no .
F4 H18 2.4957 no .
F4 H19 2.5381 no .
O1 H3 3.1025 no .
O1 H4 2.7701 no .
O1 H5 2.4874 no .
O2 H3 2.8261 no .
O2 H4 3.4806 no .
O2 H15 1.92(7) no .
O3 H1 2.4825 no .
O3 H2 3.0538 no .
O3 H3 3.3527 no .
O3 H13 3.5891 no .
O3 H14 2.6610 no .
O3 H15 2.84(7) no .
O3 H16 3.2022 no .
O4 H13 2.7879 no .
O4 H14 2.4733 no .
O4 H15 3.09(7) no .
O4 H16 2.9830 no .
N1 H1 3.2429 no .
N1 H2 2.6212 no .
N1 H12 2.8479 no .
N1 H15 2.36(7) no .
N2 H13 2.8774 no .
N2 H14 3.2233 no .
N2 H16 2.5807 no .
C1 H3 2.8183 no .
C1 H4 3.3001 no .
C1 H12 3.0894 no .
C1 H13 3.1759 no .
C1 H14 2.6133 no .
C1 H15 2.64(7) no .
C2 H12 3.5758 no .
C4 H2 2.7704 no .
C4 H4 3.1402 no .
C4 H6 3.2647 no .
C4 H15 3.55(7) no .
C5 H7 3.2383 no .
C7 H5 3.2421 no .
C7 H8 2.8699 no .
C8 H2 3.4161 no .
C8 H6 3.2762 no .
C8 H8 2.6797 no .
C8 H12 2.6585 no .
C8 H13 2.7575 no .
C8 H14 3.2650 no .
C9 H2 2.5742 no .
C9 H5 3.2969 no .
C9 H7 3.2667 no .
C9 H12 2.9680 no .
C9 H13 2.4843 no .
C9 H14 2.9826 no .
C9 H15 3.30(7) no .
C10 H7 2.6216 no .
C10 H9 3.2738 no .
C10 H11 3.2842 no .
C10 H13 2.7259 no .
C10 H14 2.7888 no .
C11 H7 2.7975 no .
C11 H10 3.2444 no .
C11 H12 3.2580 no .
C11 H13 3.2344 no .
C11 H14 3.5529 no .
C12 H11 3.2671 no .
C13 H8 3.2474 no .
C13 H12 3.2473 no .
C14 H9 3.2658 no .
C14 H14 3.2670 no .
C15 H8 3.2574 no .
C15 H10 3.2523 no .
C15 H13 3.3130 no .
C15 H14 2.6292 no .
C16 H12 3.2407 no .
C16 H15 2.47(7) no .
C17 H16 2.9551 no .
C18 H18 3.2604 no .
C18 H19 3.2311 no .
C19 H15 3.14(7) no .
C19 H16 3.2403 no .
C20 H19 3.2218 no .
C21 H16 3.2273 no .
C22 H18 3.2319 no .
C23 H15 3.12(7) no .
C24 H15 3.36(7) no .
C24 H18 2.6808 no .
H1 H3 2.0754 no .
H1 H4 2.2379 no .
H2 H3 2.7073 no .
H2 H4 2.1163 no .
H2 H12 3.0884 no .
H5 H6 2.3319 no .
H6 H7 2.2878 no .
H7 H8 2.5330 no .
H8 H9 2.2981 no .
H8 H13 3.4023 no .
H9 H10 2.3240 no .
H10 H11 2.3355 no .
H11 H12 2.3297 no .
H12 H13 3.5493 no .
H12 H14 2.7008 no .
H13 H15 2.8796 no .
H14 H15 3.3075 no .
H15 H16 3.1169 no .
H16 H19 2.3404 no .
S1 H7 3.5914 no 3_757
S1 H8 3.5387 no 3_757
F1 H6 2.6772 no 3_757
F1 H18 3.5532 no 4_554
F3 H6 2.6703 no 3_757
F3 H7 2.7927 no 3_757
F3 H18 3.1539 no 4_555
F4 H3 2.5832 no 4_554
F4 H11 2.4876 no 2_656
F4 H12 3.5991 no 2_656
F4 H15 3.13(7) no 4_554
F4 H16 3.1547 no 4_554
O1 H5 2.4549 no 3_758
O1 H6 3.5602 no 3_758
O1 H8 3.5088 no 1_556
O1 H8 2.6644 no 3_757
O1 H13 2.9619 no 1_556
O2 H6 3.3001 no 3_757
O2 H7 3.0386 no 3_757
O2 H18 2.5262 no 4_555
O3 H1 2.7386 no 3_657
O3 H2 2.8964 no 3_657
O3 H12 2.6912 no 3_657
O4 H3 2.4504 no 1_554
O4 H4 3.2681 no 1_554
O4 H10 3.1369 no 3_656
O4 H11 2.6044 no 3_656
N2 H6 3.1735 no 3_757
C1 H1 3.2439 no 3_657
C1 H12 3.4289 no 3_657
C2 H10 3.5339 no 1_556
C2 H11 3.4139 no 3_657
C2 H12 3.4531 no 3_657
C3 H11 3.2659 no 3_657
C3 H13 3.2131 no 1_556
C3 H14 3.1023 no 1_556
C4 H9 3.3841 no 1_556
C5 H8 3.4590 no 1_556
C5 H8 3.5797 no 3_757
C5 H9 3.0445 no 1_556
C5 H13 3.4022 no 3_757
C6 H9 3.3086 no 1_556
C6 H13 3.2973 no 3_757
C9 H6 3.5575 no 3_757
C10 H4 3.3219 no 1_554
C11 H4 3.0331 no 1_554
C11 H5 3.5249 no 1_554
C12 H2 3.0690 no 1_554
C12 H4 2.9086 no 1_554
C13 H2 2.9274 no 1_554
C13 H4 3.0371 no 1_554
C14 H1 3.1887 no 3_657
C14 H3 3.2252 no 3_657
C14 H4 3.2860 no 1_554
C15 H1 3.1320 no 3_657
C15 H4 3.4289 no 1_554
C16 H1 3.5707 no 3_657
C16 H3 3.2986 no 1_554
C16 H4 2.9144 no 1_554
C16 H6 3.3838 no 3_757
C17 H3 3.2032 no 1_554
C17 H4 3.5197 no 1_554
C17 H6 3.4862 no 3_757
C18 H18 3.5554 no 4_555
C21 H11 3.5229 no 2_656
C21 H16 3.5598 no 4_554
C24 H6 3.2403 no 3_757
H1 O3 2.7386 no 3_657
H1 C1 3.2439 no 3_657
H1 C14 3.1887 no 3_657
H1 C15 3.1320 no 3_657
H1 C16 3.5707 no 3_657
H1 H10 3.5231 no 1_556
H1 H11 2.8175 no 3_657
H1 H12 2.7083 no 3_657
H1 H14 2.7823 no 3_657
H2 O3 2.8964 no 3_657
H2 C12 3.0690 no 1_556
H2 C13 2.9274 no 1_556
H2 H9 3.0302 no 1_556
H2 H10 2.7691 no 1_556
H3 F4 2.5832 no 4_555
H3 O4 2.4504 no 1_556
H3 C14 3.2252 no 3_657
H3 C16 3.2986 no 1_556
H3 C17 3.2032 no 1_556
H3 H11 2.3871 no 3_657
H3 H13 3.2576 no 1_556
H3 H14 2.9357 no 1_556
H4 O4 3.2681 no 1_556
H4 C10 3.3219 no 1_556
H4 C11 3.0331 no 1_556
H4 C12 2.9086 no 1_556
H4 C13 3.0371 no 1_556
H4 C14 3.2860 no 1_556
H4 C15 3.4289 no 1_556
H4 C16 2.9144 no 1_556
H4 C17 3.5197 no 1_556
H4 H8 3.4703 no 1_556
H4 H9 3.3113 no 1_556
H4 H10 3.4819 no 1_556
H4 H11 3.5521 no 3_657
H4 H13 2.6612 no 1_556
H4 H14 2.4243 no 1_556
H5 O1 2.4549 no 3_758
H5 C11 3.5249 no 1_556
H5 H5 3.2413 no 3_758
H5 H8 2.9562 no 1_556
H5 H8 2.9941 no 3_757
H5 H9 3.1952 no 1_556
H5 H13 3.0031 no 3_757
H6 F1 2.6772 no 3_757
H6 F3 2.6703 no 3_757
H6 O1 3.5602 no 3_758
H6 O2 3.3001 no 3_757
H6 N2 3.1735 no 3_757
H6 C9 3.5575 no 3_757
H6 C16 3.3838 no 3_757
H6 C17 3.4862 no 3_757
H6 C24 3.2403 no 3_757
H6 H13 2.8017 no 3_757
H6 H15 2.9971 no 3_757
H7 S1 3.5914 no 3_757
H7 F3 2.7927 no 3_757
H7 O2 3.0386 no 3_757
H8 S1 3.5387 no 3_757
H8 O1 3.5088 no 1_554
H8 O1 2.6644 no 3_757
H8 C5 3.4590 no 1_554
H8 C5 3.5797 no 3_757
H8 H4 3.4703 no 1_554
H8 H5 2.9562 no 1_554
H8 H5 2.9941 no 3_757
H9 C4 3.3841 no 1_554
H9 C5 3.0445 no 1_554
H9 C6 3.3086 no 1_554
H9 H2 3.0302 no 1_554
H9 H4 3.3113 no 1_554
H9 H5 3.1952 no 1_554
H10 O4 3.1369 no 3_656
H10 C2 3.5339 no 1_554
H10 H1 3.5231 no 1_554
H10 H2 2.7691 no 1_554
H10 H4 3.4819 no 1_554
H10 H16 3.0657 no 3_656
H11 F4 2.4876 no 2_646
H11 O4 2.6044 no 3_656
H11 C2 3.4139 no 3_657
H11 C3 3.2659 no 3_657
H11 C21 3.5229 no 2_646
H11 H1 2.8175 no 3_657
H11 H3 2.3871 no 3_657
H11 H4 3.5521 no 3_657
H11 H19 3.5011 no 2_646
H12 F4 3.5991 no 2_646
H12 O3 2.6912 no 3_657
H12 C1 3.4289 no 3_657
H12 C2 3.4531 no 3_657
H12 H1 2.7083 no 3_657
H13 O1 2.9619 no 1_554
H13 C3 3.2131 no 1_554
H13 C5 3.4022 no 3_757
H13 C6 3.2973 no 3_757
H13 H3 3.2576 no 1_554
H13 H4 2.6612 no 1_554
H13 H5 3.0031 no 3_757
H13 H6 2.8017 no 3_757
H14 C3 3.1023 no 1_554
H14 H1 2.7823 no 3_657
H14 H3 2.9357 no 1_554
H14 H4 2.4243 no 1_554
H15 F4 3.13(7) no 4_555
H15 H6 2.9971 no 3_757
H15 H18 3.1282 no 4_555
H16 F4 3.1547 no 4_555
H16 C21 3.5598 no 4_555
H16 H10 3.0657 no 3_656
H18 F1 3.5532 no 4_555
H18 F3 3.1539 no 4_554
H18 O2 2.5262 no 4_554
H18 C18 3.5554 no 4_554
H18 H15 3.1282 no 4_554
H19 H11 3.5011 no 2_656

loop_
_geom_hbond_atom_site_label_D
_geom_hbond_atom_site_label_H
_geom_hbond_atom_site_label_A
_geom_hbond_distance_DA
_geom_hbond_distance_DH
_geom_hbond_distance_HA
_geom_hbond_angle_DHA
_geom_hbond_publ_flag
N2 H15 O2 2.907(8) 1.031 1.92(7) 158(6) no
N2 H15 N1 2.908(8) 1.031 2.36(7) 112(5) no

loop_
_geom_torsion_atom_site_label_1
_geom_torsion_atom_site_label_2
_geom_torsion_atom_site_label_3
_geom_torsion_atom_site_label_4
_geom_torsion
_geom_torsion_publ_flag
O1 S1 C3 C2 -152.2(4) no
O1 S1 C4 C5 -0.8(6) no
O1 S1 C4 C9 177.3(5) no
O2 S1 C3 C2 79.1(5) no
O2 S1 C4 C5 128.0(5) no
O2 S1 C4 C9 -53.8(6) no
C3 S1 C4 C5 -115.2(5) no
C3 S1 C4 C9 62.9(6) no
C4 S1 C3 C2 -36.7(5) no
C1 N1 C9 C4 -63.0(8) no
C1 N1 C9 C8 119.9(7) no
C9 N1 C1 O3 -171.2(5) no
C9 N1 C1 C2 7.8(8) no
C1 N1 C16 C17 56.7(7) no
C16 N1 C1 O3 -4.5(9) no
C16 N1 C1 C2 174.5(5) no
C9 N1 C16 C17 -136.3(5) no
C16 N1 C9 C4 130.8(6) no
C16 N1 C9 C8 -46.3(8) no
C17 N2 C18 C19 -113.8(7) no
C17 N2 C18 C23 64.2(8) no
C18 N2 C17 O4 7.8(10) no
C18 N2 C17 C16 -176.3(5) no
O3 C1 C2 C3 -106.7(7) no
N1 C1 C2 C3 74.3(7) no
C1 C2 C3 S1 -44.7(7) no
S1 C4 C5 C6 -178.5(4) no
S1 C4 C9 N1 5.1(8) no
S1 C4 C9 C8 -177.7(4) no
C5 C4 C9 N1 -176.8(6) no
C5 C4 C9 C8 0.4(9) no
C9 C4 C5 C6 3.4(10) no
C4 C5 C6 C7 -3.3(10) no
C5 C6 C7 C8 -0.6(11) no
C6 C7 C8 C9 4.4(10) no
C6 C7 C8 C10 -176.1(6) no
C7 C8 C9 N1 172.9(6) no
C7 C8 C9 C4 -4.2(9) no
C7 C8 C10 C11 -47.2(9) no
C7 C8 C10 C15 127.3(7) no
C9 C8 C10 C11 132.2(7) no
C9 C8 C10 C15 -53.3(9) no
C10 C8 C9 N1 -6.5(10) no
C10 C8 C9 C4 176.4(6) no
C8 C10 C11 C12 173.6(6) no
C8 C10 C15 C14 -176.1(6) no
C11 C10 C15 C14 -1.4(10) no
C15 C10 C11 C12 -1.1(10) no
C10 C11 C12 C13 1.9(11) no
C11 C12 C13 C14 -0.2(11) no
C12 C13 C14 C15 -2.2(10) no
C13 C14 C15 C10 3.0(10) no
N1 C16 C17 O4 -150.4(6) no
N1 C16 C17 N2 33.6(8) no
N2 C18 C19 C20 176.1(6) no
N2 C18 C19 C24 -3.0(11) no
N2 C18 C23 C22 -173.7(6) no
C19 C18 C23 C22 4.4(11) no
C23 C18 C19 C20 -1.9(11) no
C23 C18 C19 C24 179.0(7) no
C18 C19 C20 C21 -0.2(11) no
C18 C19 C24 F1 65.0(11) no
C18 C19 C24 F2 -173.7(7) no
C18 C19 C24 F3 -55.3(11) no
C20 C19 C24 F1 -114.1(8) no
C20 C19 C24 F2 7.2(12) no
C20 C19 C24 F3 125.6(8) no
C24 C19 C20 C21 178.9(7) no
C19 C20 C21 F4 -175.0(6) no
C19 C20 C21 C22 -0.2(12) no
F4 C21 C22 C23 177.5(6) no
C20 C21 C22 C23 2.7(13) no
C21 C22 C23 C18 -4.7(12) no
